data_4112089
loop_
_publ_author_name
'Chunming Cui'
'Marilyn M. Olmstead'
'James C. Fettinger'
'Geoffrey H. Spikes'
'Philip P. Power'

_publ_section_title
;
 Reactions of the Heavier Group 14 Element Alkyne Analogues Ar'EEAr' (Ar'
 = C6H3-2,6(C6H3-2,6-Pri2)2; E = Ge, Sn) with Unsaturated Molecules:
 Probing the Character of the EE Multiple Bonds
;
_journal_name_full 'Journal of the American Chemical Society'
_journal_page_first 17530
_journal_page_last 17541
_journal_paper_doi 10.1021/ja055372s
_journal_volume 127
_journal_year 2005
_chemical_formula_sum 'C63 H83 Ge2 O5'
_chemical_formula_weight 1065.47
_chemical_name_common '[Dipp*Ge(OH)(\m-OO)(\m-O)Ge(OH)Dipp*].0.5hexane'
_chemical_name_systematic
; 
 ? 
;
_space_group_IT_number 14
_symmetry_cell_setting monoclinic
_symmetry_space_group_name_Hall '-P 2ybc'
_symmetry_space_group_name_H-M 'P 1 21/c 1'
_atom_sites_solution_hydrogens geom
_atom_sites_solution_primary direct
_atom_sites_solution_secondary difmap
_audit_creation_method SHELXL-97
_cell_angle_alpha 90.00
_cell_angle_beta 104.633(9)
_cell_angle_gamma 90.00
_cell_formula_units_Z 4
_cell_length_a 14.868(6)
_cell_length_b 18.065(7)
_cell_length_c 22.078(9)
_cell_measurement_reflns_used 571
_cell_measurement_temperature 90(2)
_cell_measurement_theta_max 29.0
_cell_measurement_theta_min 2.35
_cell_volume 5738(4)
_computing_cell_refinement 'SAINT 6.45A (Bruker, 2003)'
_computing_data_collection 'SMART 5.054 (Bruker, 2002)'
_computing_data_reduction SAINT
_computing_molecular_graphics 'SHELXTL 5.1, XP (Sheldrick, 1994)'
_computing_publication_material SHELXL97
_computing_structure_refinement 'SHELXL97 (Sheldrick, 1997)'
_computing_structure_solution 'SHELXS97 (Sheldrick, 1990)'
_diffrn_ambient_temperature 90(2)
_diffrn_detector_area_resol_mean 8.3
_diffrn_measured_fraction_theta_full 0.999
_diffrn_measured_fraction_theta_max 0.999
_diffrn_measurement_device_type 'Bruker SMART 1000'
_diffrn_measurement_method \w
_diffrn_radiation_monochromator graphite
_diffrn_radiation_source 'fine-focus sealed tube'
_diffrn_radiation_type MoK\a
_diffrn_radiation_wavelength 0.71073
_diffrn_reflns_av_R_equivalents 0.206
_diffrn_reflns_av_sigmaI/netI 0.205
_diffrn_reflns_limit_h_max 15
_diffrn_reflns_limit_h_min -16
_diffrn_reflns_limit_k_max 19
_diffrn_reflns_limit_k_min -19
_diffrn_reflns_limit_l_max 23
_diffrn_reflns_limit_l_min -23
_diffrn_reflns_number 26109
_diffrn_reflns_theta_full 22.50
_diffrn_reflns_theta_max 22.50
_diffrn_reflns_theta_min 1.48
_diffrn_standards_number 0
_exptl_absorpt_coefficient_mu 1.094
_exptl_absorpt_correction_T_max 0.9470
_exptl_absorpt_correction_T_min 0.880
_exptl_absorpt_correction_type multi-scan
_exptl_absorpt_process_details 'SADABS 2.10 (Sheldrick, 2003)'
_exptl_crystal_colour colorless
_exptl_crystal_density_diffrn 1.233
_exptl_crystal_description block
_exptl_crystal_F_000 2260
_exptl_crystal_size_max 0.12
_exptl_crystal_size_mid 0.09
_exptl_crystal_size_min 0.05
_refine_diff_density_max 0.623
_refine_diff_density_min -1.327
_refine_diff_density_rms 0.147
_refine_ls_extinction_method none
_refine_ls_goodness_of_fit_ref 0.953
_refine_ls_hydrogen_treatment constr
_refine_ls_matrix_type full
_refine_ls_number_parameters 648
_refine_ls_number_reflns 7505
_refine_ls_number_restraints 0
_refine_ls_restrained_S_all 0.953
_refine_ls_R_factor_all 0.1815
_refine_ls_R_factor_gt 0.0907
_refine_ls_shift/su_max 0.007
_refine_ls_shift/su_mean 0.000
_refine_ls_structure_factor_coef Fsqd
_refine_ls_weighting_details 'calc w=1/[\s^2^(Fo^2^)+(0.1371P)^2^] where P=(Fo^2^+2Fc^2^)/3'
_refine_ls_weighting_scheme calc
_refine_ls_wR_factor_gt 0.2006
_refine_ls_wR_factor_ref 0.2620
_reflns_number_gt 3607
_reflns_number_total 7505
_reflns_threshold_expression >2sigma(I)
_cod_data_source_file ja055372ssi20050805_073337.cif
_cod_data_source_block mn1607
_cod_original_cell_volume 5737(4)
_cod_original_sg_symbol_H-M 'P 21/c'
_cod_database_code 4112089

loop_
_symmetry_equiv_pos_as_xyz
'x, y, z'
'-x, y+1/2, -z+1/2'
'-x, -y, -z'
'x, -y-1/2, z-1/2'

loop_
_atom_site_label
_atom_site_type_symbol
_atom_site_fract_x
_atom_site_fract_y
_atom_site_fract_z
_atom_site_U_iso_or_equiv
_atom_site_adp_type
_atom_site_occupancy
_atom_site_symmetry_multiplicity
_atom_site_calc_flag
_atom_site_refinement_flags
Ge1 Ge 0.21827(8) 0.29830(7) 0.71808(6) 0.0287(4) Uani 1 1 d .
Ge2 Ge 0.40684(8) 0.25192(7) 0.72698(6) 0.0272(4) Uani 1 1 d .
O1 O 0.1312(5) 0.2313(4) 0.7146(4) 0.036(2) Uani 1 1 d .
O2 O 0.4660(5) 0.3368(4) 0.7341(4) 0.031(2) Uani 1 1 d .
H2 H 0.5115 0.3350 0.7074 0.037 Uiso 1 1 d .
O3 O 0.3233(5) 0.2694(4) 0.7686(4) 0.034(2) Uani 1 1 d .
O4 O 0.2548(5) 0.2992(4) 0.6453(4) 0.035(2) Uani 1 1 d .
O5 O 0.3290(5) 0.2419(4) 0.6484(4) 0.038(2) Uani 1 1 d .
C1 C 0.1748(7) 0.3958(6) 0.7316(6) 0.025(3) Uani 1 1 d .
C2 C 0.1407(7) 0.4436(6) 0.6787(6) 0.029(3) Uani 1 1 d .
C3 C 0.1167(7) 0.5162(6) 0.6897(5) 0.026(3) Uani 1 1 d .
H3 H 0.0945 0.5484 0.6551 0.032 Uiso 1 1 calc R
C4 C 0.1242(7) 0.5425(6) 0.7490(5) 0.029(3) Uani 1 1 d .
H4 H 0.1100 0.5927 0.7553 0.035 Uiso 1 1 calc R
C5 C 0.1527(7) 0.4952(6) 0.8000(6) 0.028(3) Uani 1 1 d .
H5 H 0.1559 0.5134 0.8409 0.034 Uiso 1 1 calc R
C6 C 0.1768(7) 0.4219(6) 0.7925(5) 0.027(3) Uani 1 1 d .
C7 C 0.2015(7) 0.3717(6) 0.8495(6) 0.026(3) Uani 1 1 d .
C8 C 0.2843(8) 0.3818(7) 0.8946(6) 0.031(3) Uani 1 1 d .
C9 C 0.3016(9) 0.3371(7) 0.9481(6) 0.036(3) Uani 1 1 d .
H9 H 0.3585 0.3419 0.9793 0.044 Uiso 1 1 calc R
C10 C 0.2354(10) 0.2854(8) 0.9558(6) 0.046(4) Uani 1 1 d .
H10 H 0.2479 0.2549 0.9921 0.056 Uiso 1 1 calc R
C11 C 0.1528(9) 0.2784(7) 0.9118(6) 0.041(4) Uani 1 1 d .
H11 H 0.1081 0.2439 0.9185 0.050 Uiso 1 1 calc R
C12 C 0.1323(8) 0.3211(7) 0.8565(6) 0.037(3) Uani 1 1 d .
C13 C 0.0375(8) 0.3183(7) 0.8135(6) 0.034(3) Uani 1 1 d .
H13 H 0.0442 0.3314 0.7708 0.041 Uiso 1 1 calc R
C14 C -0.0267(8) 0.3746(7) 0.8299(6) 0.047(4) Uani 1 1 d .
H14A H -0.0016 0.4244 0.8274 0.070 Uiso 1 1 calc R
H14B H -0.0322 0.3656 0.8726 0.070 Uiso 1 1 calc R
H14C H -0.0881 0.3706 0.8006 0.070 Uiso 1 1 calc R
C15 C -0.0079(9) 0.2390(7) 0.8083(7) 0.052(4) Uani 1 1 d .
H15A H 0.0336 0.2031 0.7959 0.078 Uiso 1 1 calc R
H15B H -0.0676 0.2398 0.7768 0.078 Uiso 1 1 calc R
H15C H -0.0178 0.2247 0.8489 0.078 Uiso 1 1 calc R
C16 C 0.3556(7) 0.4383(7) 0.8885(6) 0.033(3) Uani 1 1 d .
H16 H 0.3324 0.4642 0.8475 0.039 Uiso 1 1 calc R
C17 C 0.4517(8) 0.4030(8) 0.8894(6) 0.048(4) Uani 1 1 d .
H17A H 0.4446 0.3687 0.8541 0.072 Uiso 1 1 calc R
H17B H 0.4750 0.3760 0.9288 0.072 Uiso 1 1 calc R
H17C H 0.4959 0.4420 0.8860 0.072 Uiso 1 1 calc R
C18 C 0.3705(8) 0.4974(7) 0.9414(6) 0.050(4) Uani 1 1 d .
H18A H 0.3107 0.5199 0.9418 0.076 Uiso 1 1 calc R
H18B H 0.4130 0.5358 0.9338 0.076 Uiso 1 1 calc R
H18C H 0.3973 0.4737 0.9819 0.076 Uiso 1 1 calc R
C19 C 0.1175(8) 0.4184(6) 0.6114(6) 0.032(3) Uani 1 1 d .
C20 C 0.0266(8) 0.3879(7) 0.5871(6) 0.034(3) Uani 1 1 d .
C21 C 0.0029(9) 0.3724(7) 0.5238(7) 0.045(4) Uani 1 1 d .
H21 H -0.0571 0.3528 0.5054 0.055 Uiso 1 1 calc R
C22 C 0.0626(9) 0.3842(8) 0.4863(6) 0.048(4) Uani 1 1 d .
H22 H 0.0430 0.3729 0.4429 0.057 Uiso 1 1 calc R
C23 C 0.1503(10) 0.4122(7) 0.5109(6) 0.047(4) Uani 1 1 d .
H23 H 0.1910 0.4205 0.4846 0.056 Uiso 1 1 calc R
C24 C 0.1792(9) 0.4285(7) 0.5749(6) 0.039(3) Uani 1 1 d .
C25 C -0.0428(8) 0.3781(7) 0.6249(6) 0.040(3) Uani 1 1 d .
H25 H -0.0095 0.3876 0.6696 0.048 Uiso 1 1 calc R
C26 C -0.1206(8) 0.4330(7) 0.6079(7) 0.048(4) Uani 1 1 d .
H26A H -0.0950 0.4833 0.6114 0.072 Uiso 1 1 calc R
H26B H -0.1611 0.4275 0.6365 0.072 Uiso 1 1 calc R
H26C H -0.1567 0.4242 0.5648 0.072 Uiso 1 1 calc R
C27 C -0.0824(8) 0.2984(7) 0.6216(7) 0.052(4) Uani 1 1 d .
H27A H -0.0339 0.2646 0.6443 0.078 Uiso 1 1 calc R
H27B H -0.1032 0.2829 0.5778 0.078 Uiso 1 1 calc R
H27C H -0.1351 0.2974 0.6408 0.078 Uiso 1 1 calc R
C28 C 0.2764(8) 0.4594(7) 0.5997(6) 0.036(3) Uani 1 1 d .
H28 H 0.2915 0.4540 0.6462 0.044 Uiso 1 1 calc R
C29 C 0.3509(8) 0.4175(7) 0.5783(6) 0.047(4) Uani 1 1 d .
H29A H 0.3399 0.3642 0.5803 0.070 Uiso 1 1 calc R
H29B H 0.4120 0.4297 0.6055 0.070 Uiso 1 1 calc R
H29C H 0.3491 0.4314 0.5351 0.070 Uiso 1 1 calc R
C30 C 0.2802(9) 0.5431(7) 0.5864(6) 0.049(4) Uani 1 1 d .
H30A H 0.2348 0.5692 0.6040 0.073 Uiso 1 1 calc R
H30B H 0.2656 0.5514 0.5411 0.073 Uiso 1 1 calc R
H30C H 0.3427 0.5619 0.6058 0.073 Uiso 1 1 calc R
C31 C 0.4796(7) 0.1620(6) 0.7386(5) 0.020(3) Uani 1 1 d .
C32 C 0.4359(7) 0.0933(6) 0.7445(5) 0.021(3) Uani 1 1 d .
C33 C 0.4850(8) 0.0273(6) 0.7475(5) 0.029(3) Uani 1 1 d .
H33 H 0.4546 -0.0180 0.7514 0.035 Uiso 1 1 calc R
C34 C 0.5774(8) 0.0259(7) 0.7451(5) 0.027(3) Uani 1 1 d .
H34 H 0.6101 -0.0195 0.7469 0.033 Uiso 1 1 calc R
C35 C 0.6202(8) 0.0925(6) 0.7400(5) 0.031(3) Uani 1 1 d .
H35 H 0.6836 0.0929 0.7388 0.037 Uiso 1 1 calc R
C36 C 0.5728(7) 0.1586(6) 0.7367(5) 0.027(3) Uani 1 1 d .
C37 C 0.6255(7) 0.2311(6) 0.7328(6) 0.025(3) Uani 1 1 d .
C38 C 0.6738(7) 0.2672(6) 0.7890(6) 0.030(3) Uani 1 1 d .
C39 C 0.7134(7) 0.3349(6) 0.7844(6) 0.031(3) Uani 1 1 d .
H39 H 0.7446 0.3599 0.8216 0.037 Uiso 1 1 calc R
C40 C 0.7094(7) 0.3681(7) 0.7270(6) 0.034(3) Uani 1 1 d .
H40 H 0.7356 0.4157 0.7251 0.041 Uiso 1 1 calc R
C41 C 0.6668(7) 0.3307(6) 0.6727(6) 0.029(3) Uani 1 1 d .
H41 H 0.6658 0.3522 0.6332 0.035 Uiso 1 1 calc R
C42 C 0.6257(7) 0.2625(6) 0.6751(5) 0.025(3) Uani 1 1 d .
C43 C 0.6812(8) 0.2312(6) 0.8530(5) 0.030(3) Uani 1 1 d .
H43A H 0.6610 0.1784 0.8462 0.036 Uiso 1 1 calc R
C44 C 0.7801(8) 0.2327(7) 0.8925(6) 0.040(3) Uani 1 1 d .
H44A H 0.7841 0.2056 0.9316 0.061 Uiso 1 1 calc R
H44B H 0.7995 0.2841 0.9022 0.061 Uiso 1 1 calc R
H44C H 0.8209 0.2094 0.8695 0.061 Uiso 1 1 calc R
C45 C 0.6171(9) 0.2705(7) 0.8871(6) 0.047(4) Uani 1 1 d .
H45A H 0.5522 0.2633 0.8638 0.071 Uiso 1 1 calc R
H45B H 0.6315 0.3235 0.8900 0.071 Uiso 1 1 calc R
H45C H 0.6265 0.2499 0.9293 0.071 Uiso 1 1 calc R
C46 C 0.5855(7) 0.2206(7) 0.6129(5) 0.029(3) Uani 1 1 d .
H46 H 0.5529 0.1754 0.6225 0.035 Uiso 1 1 calc R
C47 C 0.6638(9) 0.1958(8) 0.5846(6) 0.053(4) Uani 1 1 d .
H47A H 0.7091 0.1669 0.6156 0.080 Uiso 1 1 calc R
H47B H 0.6946 0.2394 0.5726 0.080 Uiso 1 1 calc R
H47C H 0.6384 0.1653 0.5476 0.080 Uiso 1 1 calc R
C48 C 0.5159(9) 0.2663(8) 0.5653(6) 0.060(4) Uani 1 1 d .
H48A H 0.4896 0.2360 0.5282 0.090 Uiso 1 1 calc R
H48B H 0.5474 0.3094 0.5532 0.090 Uiso 1 1 calc R
H48C H 0.4660 0.2829 0.5838 0.090 Uiso 1 1 calc R
C49 C 0.3352(7) 0.0866(6) 0.7485(5) 0.024(3) Uani 1 1 d .
C50 C 0.3179(8) 0.0866(6) 0.8098(6) 0.028(3) Uani 1 1 d .
C51 C 0.2299(7) 0.0731(6) 0.8157(6) 0.027(3) Uani 1 1 d .
H51 H 0.2181 0.0739 0.8560 0.032 Uiso 1 1 calc R
C52 C 0.1579(8) 0.0585(6) 0.7637(6) 0.034(3) Uani 1 1 d .
H52 H 0.0970 0.0498 0.7684 0.041 Uiso 1 1 calc R
C53 C 0.1754(8) 0.0567(6) 0.7028(6) 0.033(3) Uani 1 1 d .
H53 H 0.1268 0.0448 0.6670 0.040 Uiso 1 1 calc R
C54 C 0.2634(7) 0.0722(6) 0.6964(5) 0.021(3) Uani 1 1 d .
C55 C 0.3971(8) 0.0975(6) 0.8697(5) 0.031(3) Uani 1 1 d .
H55 H 0.4551 0.1093 0.8564 0.037 Uiso 1 1 calc R
C56 C 0.3768(9) 0.1621(7) 0.9076(6) 0.045(4) Uani 1 1 d .
H56A H 0.3720 0.2075 0.8827 0.067 Uiso 1 1 calc R
H56B H 0.4271 0.1673 0.9457 0.067 Uiso 1 1 calc R
H56C H 0.3180 0.1534 0.9189 0.067 Uiso 1 1 calc R
C57 C 0.4141(8) 0.0264(7) 0.9074(6) 0.039(3) Uani 1 1 d .
H57A H 0.4332 -0.0126 0.8825 0.059 Uiso 1 1 calc R
H57B H 0.3569 0.0115 0.9183 0.059 Uiso 1 1 calc R
H57C H 0.4633 0.0345 0.9457 0.059 Uiso 1 1 calc R
C58 C 0.2807(8) 0.0714(7) 0.6303(5) 0.031(3) Uani 1 1 d .
H58 H 0.3395 0.0992 0.6321 0.038 Uiso 1 1 calc R
C59 C 0.2026(9) 0.1091(7) 0.5820(6) 0.049(4) Uani 1 1 d .
H59A H 0.2153 0.1061 0.5406 0.074 Uiso 1 1 calc R
H59B H 0.1986 0.1612 0.5935 0.074 Uiso 1 1 calc R
H59C H 0.1436 0.0843 0.5809 0.074 Uiso 1 1 calc R
C60 C 0.2940(8) -0.0078(6) 0.6106(5) 0.037(3) Uani 1 1 d .
H60A H 0.3425 -0.0318 0.6430 0.055 Uiso 1 1 calc R
H60B H 0.3124 -0.0074 0.5710 0.055 Uiso 1 1 calc R
H60C H 0.2355 -0.0351 0.6052 0.055 Uiso 1 1 calc R
C61 C 0.0287(9) 0.5336(8) 1.0029(7) 0.056(4) Uani 1 1 d .
H61A H 0.0755 0.5316 1.0437 0.067 Uiso 1 1 calc R
H61B H -0.0118 0.5767 1.0041 0.067 Uiso 1 1 calc R
C62 C 0.0779(10) 0.5469(9) 0.9537(7) 0.067(5) Uani 1 1 d .
H62A H 0.0318 0.5466 0.9125 0.081 Uiso 1 1 calc R
H62B H 0.1214 0.5054 0.9539 0.081 Uiso 1 1 calc R
C63 C 0.1320(10) 0.6186(8) 0.9598(7) 0.063(4) Uani 1 1 d .
H63A H 0.1613 0.6231 0.9248 0.095 Uiso 1 1 calc R
H63B H 0.1800 0.6188 0.9994 0.095 Uiso 1 1 calc R
H63C H 0.0896 0.6604 0.9590 0.095 Uiso 1 1 calc R

loop_
_atom_site_aniso_label
_atom_site_aniso_U_11
_atom_site_aniso_U_22
_atom_site_aniso_U_33
_atom_site_aniso_U_23
_atom_site_aniso_U_13
_atom_site_aniso_U_12
Ge1 0.0216(7) 0.0256(7) 0.0408(8) -0.0005(6) 0.0115(6) 0.0011(6)
Ge2 0.0191(6) 0.0258(7) 0.0364(8) 0.0036(6) 0.0066(6) -0.0008(6)
O1 0.017(4) 0.029(5) 0.067(6) -0.003(4) 0.018(4) -0.008(3)
O2 0.035(5) 0.007(4) 0.051(6) -0.001(4) 0.011(4) -0.006(3)
O3 0.031(5) 0.031(5) 0.042(5) 0.008(4) 0.015(4) 0.019(4)
O4 0.033(5) 0.040(5) 0.038(5) -0.002(4) 0.020(4) 0.009(4)
O5 0.032(5) 0.035(5) 0.045(5) 0.002(4) 0.005(4) 0.008(4)
C1 0.012(6) 0.021(7) 0.044(8) -0.006(6) 0.009(6) -0.002(5)
C2 0.014(6) 0.032(8) 0.036(8) -0.006(6) 0.001(6) 0.001(5)
C3 0.019(6) 0.029(7) 0.028(7) -0.010(6) 0.000(6) -0.004(5)
C4 0.031(7) 0.017(7) 0.038(8) -0.013(6) 0.005(6) 0.011(5)
C5 0.022(6) 0.033(8) 0.030(8) -0.004(6) 0.008(6) -0.002(6)
C6 0.020(6) 0.036(8) 0.027(7) -0.006(6) 0.008(6) 0.000(5)
C7 0.018(6) 0.026(7) 0.043(8) 0.007(6) 0.021(6) 0.006(5)
C8 0.029(7) 0.036(8) 0.034(8) 0.008(6) 0.018(7) 0.014(6)
C9 0.041(8) 0.031(8) 0.045(9) 0.002(6) 0.024(7) 0.014(6)
C10 0.062(10) 0.049(9) 0.032(8) 0.008(7) 0.020(8) 0.018(8)
C11 0.041(8) 0.037(8) 0.055(10) 0.009(7) 0.029(8) 0.002(6)
C12 0.037(8) 0.041(8) 0.045(9) 0.001(7) 0.031(7) 0.006(6)
C13 0.029(7) 0.039(8) 0.041(8) -0.007(6) 0.017(7) -0.010(6)
C14 0.037(8) 0.040(9) 0.065(10) -0.003(7) 0.015(8) 0.005(7)
C15 0.059(9) 0.041(9) 0.068(10) 0.004(7) 0.041(9) -0.001(7)
C16 0.010(6) 0.058(9) 0.029(7) 0.012(6) 0.002(6) 0.002(6)
C17 0.036(8) 0.066(10) 0.037(8) -0.002(7) 0.001(7) 0.019(7)
C18 0.036(8) 0.055(10) 0.062(10) -0.015(8) 0.016(8) 0.001(7)
C19 0.031(7) 0.026(7) 0.034(8) -0.008(6) -0.002(7) -0.003(6)
C20 0.026(7) 0.035(8) 0.035(8) -0.009(6) -0.002(7) 0.004(6)
C21 0.031(8) 0.041(9) 0.058(10) -0.012(7) -0.001(8) -0.007(6)
C22 0.048(9) 0.067(11) 0.022(8) -0.018(7) -0.001(8) 0.019(8)
C23 0.054(9) 0.055(10) 0.027(8) -0.013(7) -0.001(8) 0.008(8)
C24 0.037(8) 0.041(8) 0.033(8) -0.009(6) -0.003(7) -0.003(6)
C25 0.025(7) 0.041(8) 0.056(9) -0.019(7) 0.015(7) -0.011(6)
C26 0.034(8) 0.049(9) 0.062(10) 0.001(8) 0.011(8) 0.004(7)
C27 0.030(7) 0.055(10) 0.062(10) -0.011(8) -0.004(7) 0.000(7)
C28 0.029(7) 0.054(9) 0.025(7) -0.006(6) 0.002(6) 0.004(6)
C29 0.030(7) 0.060(10) 0.050(9) 0.005(7) 0.009(7) -0.008(7)
C30 0.047(8) 0.039(9) 0.055(9) -0.001(7) 0.003(8) -0.002(7)
C31 0.021(6) 0.023(7) 0.013(6) 0.002(5) -0.002(5) -0.001(5)
C32 0.028(6) 0.021(7) 0.017(6) 0.006(5) 0.011(6) 0.006(5)
C33 0.034(7) 0.028(7) 0.028(7) 0.003(6) 0.011(6) 0.002(6)
C34 0.034(7) 0.033(8) 0.018(7) 0.003(5) 0.013(6) 0.001(6)
C35 0.024(6) 0.033(8) 0.037(8) 0.003(6) 0.012(6) 0.006(6)
C36 0.024(7) 0.030(7) 0.029(7) -0.002(6) 0.009(6) -0.007(6)
C37 0.023(6) 0.016(6) 0.042(8) 0.001(5) 0.019(6) -0.006(5)
C38 0.019(6) 0.035(8) 0.041(8) 0.006(6) 0.017(6) 0.001(6)
C39 0.025(7) 0.024(7) 0.049(9) 0.000(6) 0.022(7) 0.005(6)
C40 0.020(6) 0.035(8) 0.046(9) 0.008(7) 0.006(7) -0.002(6)
C41 0.020(6) 0.037(8) 0.028(7) 0.001(6) 0.002(6) -0.007(6)
C42 0.018(6) 0.024(7) 0.031(7) 0.000(6) 0.002(6) 0.000(5)
C43 0.030(7) 0.031(7) 0.024(7) 0.006(5) -0.003(6) -0.002(6)
C44 0.047(8) 0.038(8) 0.027(7) -0.005(6) -0.009(7) -0.009(6)
C45 0.044(8) 0.061(10) 0.036(8) 0.003(7) 0.009(7) 0.013(7)
C46 0.018(6) 0.042(8) 0.026(7) -0.007(6) 0.006(6) -0.002(5)
C47 0.047(8) 0.066(10) 0.054(10) -0.019(8) 0.026(8) 0.005(8)
C48 0.044(8) 0.087(13) 0.041(9) -0.009(8) -0.004(8) 0.011(8)
C49 0.025(6) 0.017(6) 0.035(8) 0.004(5) 0.015(6) 0.001(5)
C50 0.036(7) 0.005(6) 0.043(8) 0.003(5) 0.010(7) -0.004(5)
C51 0.020(7) 0.033(7) 0.029(7) 0.001(6) 0.007(6) 0.002(5)
C52 0.028(7) 0.027(7) 0.055(9) 0.010(6) 0.022(7) 0.000(6)
C53 0.029(7) 0.032(7) 0.033(8) 0.000(6) -0.002(6) -0.009(6)
C54 0.021(6) 0.026(7) 0.017(6) 0.003(5) 0.006(6) -0.006(5)
C55 0.030(7) 0.036(8) 0.025(7) -0.003(6) 0.004(6) 0.008(6)
C56 0.067(10) 0.030(8) 0.036(8) -0.009(6) 0.011(8) -0.004(7)
C57 0.031(7) 0.049(9) 0.033(8) 0.016(7) 0.000(6) 0.011(6)
C58 0.022(6) 0.051(9) 0.017(7) 0.002(6) -0.002(6) -0.012(6)
C59 0.051(9) 0.052(9) 0.041(9) 0.008(7) 0.005(8) -0.007(7)
C60 0.053(8) 0.030(8) 0.030(8) -0.006(6) 0.014(7) -0.009(6)
C61 0.030(8) 0.079(12) 0.060(10) 0.015(9) 0.015(8) 0.003(7)
C62 0.053(10) 0.067(12) 0.079(12) 0.030(9) 0.012(9) -0.001(9)
C63 0.060(10) 0.065(11) 0.061(11) 0.022(9) 0.009(9) 0.001(9)

loop_
_atom_type_symbol
_atom_type_description
_atom_type_scat_dispersion_real
_atom_type_scat_dispersion_imag
_atom_type_scat_source
C C 0.0033 0.0016 'International Tables Vol C Tables 4.2.6.8 and 6.1.1.4'
H H 0.0000 0.0000 'International Tables Vol C Tables 4.2.6.8 and 6.1.1.4'
O O 0.0106 0.0060 'International Tables Vol C Tables 4.2.6.8 and 6.1.1.4'
Ge Ge 0.1547 1.8001 'International Tables Vol C Tables 4.2.6.8 and 6.1.1.4'

loop_
_geom_angle_atom_site_label_1
_geom_angle_atom_site_label_2
_geom_angle_atom_site_label_3
_geom_angle
_geom_angle_site_symmetry_1
O3 Ge1 O1 110.5(4) .
O3 Ge1 O4 98.5(3) .
O1 Ge1 O4 110.3(4) .
O3 Ge1 C1 117.0(4) .
O1 Ge1 C1 111.3(4) .
O4 Ge1 C1 108.4(4) .
O3 Ge1 Ge2 34.6(2) .
O1 Ge1 Ge2 119.7(2) .
O4 Ge1 Ge2 64.0(2) .
C1 Ge1 Ge2 127.9(3) .
O3 Ge2 O2 101.6(4) .
O3 Ge2 O5 98.8(4) .
O2 Ge2 O5 110.7(4) .
O3 Ge2 C31 122.0(4) .
O2 Ge2 C31 118.1(4) .
O5 Ge2 C31 103.9(4) .
O3 Ge2 Ge1 34.6(2) .
O2 Ge2 Ge1 102.0(2) .
O5 Ge2 Ge1 66.1(2) .
C31 Ge2 Ge1 139.0(3) .
Ge2 O2 H2 108.4 .
Ge2 O3 Ge1 110.8(4) .
O5 O4 Ge1 109.5(5) .
O4 O5 Ge2 104.8(5) .
C6 C1 C2 119.3(10) .
C6 C1 Ge1 121.6(9) .
C2 C1 Ge1 119.2(8) .
C3 C2 C1 118.4(11) .
C3 C2 C19 116.8(10) .
C1 C2 C19 124.4(10) .
C4 C3 C2 121.9(11) .
C4 C3 H3 119.0 .
C2 C3 H3 119.0 .
C3 C4 C5 119.7(11) .
C3 C4 H4 120.1 .
C5 C4 H4 120.1 .
C4 C5 C6 121.5(11) .
C4 C5 H5 119.3 .
C6 C5 H5 119.3 .
C5 C6 C1 119.0(11) .
C5 C6 C7 119.0(10) .
C1 C6 C7 122.0(10) .
C8 C7 C12 123.1(11) .
C8 C7 C6 120.0(10) .
C12 C7 C6 116.5(11) .
C7 C8 C9 118.1(11) .
C7 C8 C16 123.0(10) .
C9 C8 C16 118.9(11) .
C10 C9 C8 120.2(13) .
C10 C9 H9 119.9 .
C8 C9 H9 119.9 .
C11 C10 C9 120.6(12) .
C11 C10 H10 119.7 .
C9 C10 H10 119.7 .
C10 C11 C12 121.7(12) .
C10 C11 H11 119.2 .
C12 C11 H11 119.2 .
C11 C12 C7 116.3(12) .
C11 C12 C13 119.8(11) .
C7 C12 C13 123.4(11) .
C12 C13 C14 112.4(10) .
C12 C13 C15 113.3(11) .
C14 C13 C15 110.3(9) .
C12 C13 H13 106.8 .
C14 C13 H13 106.8 .
C15 C13 H13 106.8 .
C13 C14 H14A 109.5 .
C13 C14 H14B 109.5 .
H14A C14 H14B 109.5 .
C13 C14 H14C 109.5 .
H14A C14 H14C 109.5 .
H14B C14 H14C 109.5 .
C13 C15 H15A 109.5 .
C13 C15 H15B 109.5 .
H15A C15 H15B 109.5 .
C13 C15 H15C 109.5 .
H15A C15 H15C 109.5 .
H15B C15 H15C 109.5 .
C8 C16 C18 111.6(10) .
C8 C16 C17 112.7(10) .
C18 C16 C17 108.3(10) .
C8 C16 H16 108.0 .
C18 C16 H16 108.0 .
C17 C16 H16 108.0 .
C16 C17 H17A 109.5 .
C16 C17 H17B 109.5 .
H17A C17 H17B 109.5 .
C16 C17 H17C 109.5 .
H17A C17 H17C 109.5 .
H17B C17 H17C 109.5 .
C16 C18 H18A 109.5 .
C16 C18 H18B 109.5 .
H18A C18 H18B 109.5 .
C16 C18 H18C 109.5 .
H18A C18 H18C 109.5 .
H18B C18 H18C 109.5 .
C24 C19 C20 122.5(11) .
C24 C19 C2 121.1(10) .
C20 C19 C2 116.4(11) .
C21 C20 C19 115.6(11) .
C21 C20 C25 120.4(11) .
C19 C20 C25 123.8(11) .
C22 C21 C20 122.7(12) .
C22 C21 H21 118.6 .
C20 C21 H21 118.6 .
C21 C22 C23 120.6(12) .
C21 C22 H22 119.7 .
C23 C22 H22 119.7 .
C22 C23 C24 119.6(13) .
C22 C23 H23 120.2 .
C24 C23 H23 120.2 .
C19 C24 C23 118.9(12) .
C19 C24 C28 123.5(11) .
C23 C24 C28 117.6(12) .
C20 C25 C26 112.5(11) .
C20 C25 C27 113.1(10) .
C26 C25 C27 110.0(10) .
C20 C25 H25 107.0 .
C26 C25 H25 107.0 .
C27 C25 H25 107.0 .
C25 C26 H26A 109.5 .
C25 C26 H26B 109.5 .
H26A C26 H26B 109.5 .
C25 C26 H26C 109.5 .
H26A C26 H26C 109.5 .
H26B C26 H26C 109.5 .
C25 C27 H27A 109.5 .
C25 C27 H27B 109.5 .
H27A C27 H27B 109.5 .
C25 C27 H27C 109.5 .
H27A C27 H27C 109.5 .
H27B C27 H27C 109.5 .
C29 C28 C24 114.1(10) .
C29 C28 C30 111.5(10) .
C24 C28 C30 111.7(10) .
C29 C28 H28 106.3 .
C24 C28 H28 106.3 .
C30 C28 H28 106.3 .
C28 C29 H29A 109.5 .
C28 C29 H29B 109.5 .
H29A C29 H29B 109.5 .
C28 C29 H29C 109.5 .
H29A C29 H29C 109.5 .
H29B C29 H29C 109.5 .
C28 C30 H30A 109.5 .
C28 C30 H30B 109.5 .
H30A C30 H30B 109.5 .
C28 C30 H30C 109.5 .
H30A C30 H30C 109.5 .
H30B C30 H30C 109.5 .
C36 C31 C32 116.3(10) .
C36 C31 Ge2 124.0(8) .
C32 C31 Ge2 119.5(8) .
C33 C32 C31 120.4(10) .
C33 C32 C49 116.1(10) .
C31 C32 C49 123.5(9) .
C34 C33 C32 121.8(11) .
C34 C33 H33 119.1 .
C32 C33 H33 119.1 .
C35 C34 C33 117.9(11) .
C35 C34 H34 121.0 .
C33 C34 H34 121.0 .
C36 C35 C34 121.3(10) .
C36 C35 H35 119.3 .
C34 C35 H35 119.3 .
C35 C36 C31 122.2(11) .
C35 C36 C37 118.6(9) .
C31 C36 C37 119.1(10) .
C42 C37 C38 119.5(10) .
C42 C37 C36 120.9(10) .
C38 C37 C36 119.6(10) .
C39 C38 C37 118.3(11) .
C39 C38 C43 121.0(11) .
C37 C38 C43 120.7(10) .
C38 C39 C40 122.1(12) .
C38 C39 H39 118.9 .
C40 C39 H39 118.9 .
C41 C40 C39 119.1(11) .
C41 C40 H40 120.5 .
C39 C40 H40 120.5 .
C40 C41 C42 120.7(11) .
C40 C41 H41 119.6 .
C42 C41 H41 119.6 .
C41 C42 C37 120.0(11) .
C41 C42 C46 118.4(10) .
C37 C42 C46 121.5(10) .
C44 C43 C45 110.2(10) .
C44 C43 C38 110.9(9) .
C45 C43 C38 110.3(9) .
C44 C43 H43A 108.4 .
C45 C43 H43A 108.4 .
C38 C43 H43A 108.4 .
C43 C44 H44A 109.5 .
C43 C44 H44B 109.5 .
H44A C44 H44B 109.5 .
C43 C44 H44C 109.5 .
H44A C44 H44C 109.5 .
H44B C44 H44C 109.5 .
C43 C45 H45A 109.5 .
C43 C45 H45B 109.5 .
H45A C45 H45B 109.5 .
C43 C45 H45C 109.5 .
H45A C45 H45C 109.5 .
H45B C45 H45C 109.5 .
C48 C46 C47 109.5(10) .
C48 C46 C42 113.0(10) .
C47 C46 C42 110.0(9) .
C48 C46 H46 108.0 .
C47 C46 H46 108.0 .
C42 C46 H46 108.0 .
C46 C47 H47A 109.5 .
C46 C47 H47B 109.5 .
H47A C47 H47B 109.5 .
C46 C47 H47C 109.5 .
H47A C47 H47C 109.5 .
H47B C47 H47C 109.5 .
C46 C48 H48A 109.5 .
C46 C48 H48B 109.5 .
H48A C48 H48B 109.5 .
C46 C48 H48C 109.5 .
H48A C48 H48C 109.5 .
H48B C48 H48C 109.5 .
C54 C49 C50 119.8(10) .
C54 C49 C32 122.0(10) .
C50 C49 C32 117.7(10) .
C51 C50 C49 119.4(11) .
C51 C50 C55 118.8(11) .
C49 C50 C55 121.7(10) .
C50 C51 C52 120.9(11) .
C50 C51 H51 119.5 .
C52 C51 H51 119.5 .
C51 C52 C53 119.8(10) .
C51 C52 H52 120.1 .
C53 C52 H52 120.1 .
C54 C53 C52 119.5(11) .
C54 C53 H53 120.3 .
C52 C53 H53 120.3 .
C53 C54 C49 120.5(10) .
C53 C54 C58 118.9(10) .
C49 C54 C58 120.6(9) .
C56 C55 C57 112.3(10) .
C56 C55 C50 110.9(9) .
C57 C55 C50 110.3(9) .
C56 C55 H55 107.7 .
C57 C55 H55 107.7 .
C50 C55 H55 107.7 .
C55 C56 H56A 109.5 .
C55 C56 H56B 109.5 .
H56A C56 H56B 109.5 .
C55 C56 H56C 109.5 .
H56A C56 H56C 109.5 .
H56B C56 H56C 109.5 .
C55 C57 H57A 109.5 .
C55 C57 H57B 109.5 .
H57A C57 H57B 109.5 .
C55 C57 H57C 109.5 .
H57A C57 H57C 109.5 .
H57B C57 H57C 109.5 .
C59 C58 C60 110.6(10) .
C59 C58 C54 112.1(10) .
C60 C58 C54 110.0(9) .
C59 C58 H58 108.0 .
C60 C58 H58 108.0 .
C54 C58 H58 108.0 .
C58 C59 H59A 109.5 .
C58 C59 H59B 109.5 .
H59A C59 H59B 109.5 .
C58 C59 H59C 109.5 .
H59A C59 H59C 109.5 .
H59B C59 H59C 109.5 .
C58 C60 H60A 109.5 .
C58 C60 H60B 109.5 .
H60A C60 H60B 109.5 .
C58 C60 H60C 109.5 .
H60A C60 H60C 109.5 .
H60B C60 H60C 109.5 .
C61 C61 C62 117.1(16) 3_567
C61 C61 H61A 108.0 3_567
C62 C61 H61A 108.0 .
C61 C61 H61B 108.0 3_567
C62 C61 H61B 108.0 .
H61A C61 H61B 107.3 .
C61 C62 C63 115.2(14) .
C61 C62 H62A 108.5 .
C63 C62 H62A 108.5 .
C61 C62 H62B 108.5 .
C63 C62 H62B 108.5 .
H62A C62 H62B 107.5 .
C62 C63 H63A 109.5 .
C62 C63 H63B 109.5 .
H63A C63 H63B 109.5 .
C62 C63 H63C 109.5 .
H63A C63 H63C 109.5 .
H63B C63 H63C 109.5 .

loop_
_geom_bond_atom_site_label_1
_geom_bond_atom_site_label_2
_geom_bond_distance
_geom_bond_site_symmetry_2
Ge1 O3 1.754(7) .
Ge1 O1 1.759(7) .
Ge1 O4 1.822(7) .
Ge1 C1 1.925(11) .
Ge1 Ge2 2.8849(19) .
Ge2 O3 1.750(7) .
Ge2 O2 1.755(7) .
Ge2 O5 1.836(8) .
Ge2 C31 1.932(11) .
O2 H2 1.0045 .
O4 O5 1.501(10) .
C1 C6 1.419(15) .
C1 C2 1.438(16) .
C2 C3 1.397(15) .
C2 C19 1.508(16) .
C3 C4 1.371(15) .
C3 H3 0.9500 .
C4 C5 1.391(15) .
C4 H4 0.9500 .
C5 C6 1.393(15) .
C5 H5 0.9500 .
C6 C7 1.520(16) .
C7 C8 1.386(16) .
C7 C12 1.412(15) .
C8 C9 1.400(16) .
C8 C16 1.503(16) .
C9 C10 1.399(17) .
C9 H9 0.9500 .
C10 C11 1.366(17) .
C10 H10 0.9500 .
C11 C12 1.410(17) .
C11 H11 0.9500 .
C12 C13 1.489(16) .
C13 C14 1.500(15) .
C13 C15 1.576(16) .
C13 H13 1.0000 .
C14 H14A 0.9800 .
C14 H14B 0.9800 .
C14 H14C 0.9800 .
C15 H15A 0.9800 .
C15 H15B 0.9800 .
C15 H15C 0.9800 .
C16 C18 1.555(17) .
C16 C17 1.561(15) .
C16 H16 1.0000 .
C17 H17A 0.9800 .
C17 H17B 0.9800 .
C17 H17C 0.9800 .
C18 H18A 0.9800 .
C18 H18B 0.9800 .
C18 H18C 0.9800 .
C19 C24 1.379(16) .
C19 C20 1.432(16) .
C20 C21 1.381(17) .
C20 C25 1.491(16) .
C21 C22 1.376(17) .
C21 H21 0.9500 .
C22 C23 1.377(18) .
C22 H22 0.9500 .
C23 C24 1.399(16) .
C23 H23 0.9500 .
C24 C28 1.517(16) .
C25 C26 1.498(16) .
C25 C27 1.551(16) .
C25 H25 1.0000 .
C26 H26A 0.9800 .
C26 H26B 0.9800 .
C26 H26C 0.9800 .
C27 H27A 0.9800 .
C27 H27B 0.9800 .
C27 H27C 0.9800 .
C28 C29 1.513(16) .
C28 C30 1.543(17) .
C28 H28 1.0000 .
C29 H29A 0.9800 .
C29 H29B 0.9800 .
C29 H29C 0.9800 .
C30 H30A 0.9800 .
C30 H30B 0.9800 .
C30 H30C 0.9800 .
C31 C36 1.399(14) .
C31 C32 1.423(14) .
C32 C33 1.390(14) .
C32 C49 1.526(14) .
C33 C34 1.387(15) .
C33 H33 0.9500 .
C34 C35 1.380(15) .
C34 H34 0.9500 .
C35 C36 1.378(15) .
C35 H35 0.9500 .
C36 C37 1.540(14) .
C37 C42 1.395(15) .
C37 C38 1.425(16) .
C38 C39 1.372(15) .
C38 C43 1.535(15) .
C39 C40 1.389(16) .
C39 H39 0.9500 .
C40 C41 1.382(16) .
C40 H40 0.9500 .
C41 C42 1.384(15) .
C41 H41 0.9500 .
C42 C46 1.550(15) .
C43 C44 1.508(15) .
C43 C45 1.529(16) .
C43 H43A 1.0000 .
C44 H44A 0.9800 .
C44 H44B 0.9800 .
C44 H44C 0.9800 .
C45 H45A 0.9800 .
C45 H45B 0.9800 .
C45 H45C 0.9800 .
C46 C48 1.518(17) .
C46 C47 1.521(15) .
C46 H46 1.0000 .
C47 H47A 0.9800 .
C47 H47B 0.9800 .
C47 H47C 0.9800 .
C48 H48A 0.9800 .
C48 H48B 0.9800 .
C48 H48C 0.9800 .
C49 C54 1.382(15) .
C49 C50 1.440(15) .
C50 C51 1.369(15) .
C50 C55 1.545(16) .
C51 C52 1.383(16) .
C51 H51 0.9500 .
C52 C53 1.435(16) .
C52 H52 0.9500 .
C53 C54 1.379(15) .
C53 H53 0.9500 .
C54 C58 1.547(14) .
C55 C56 1.511(15) .
C55 C57 1.516(15) .
C55 H55 1.0000 .
C56 H56A 0.9800 .
C56 H56B 0.9800 .
C56 H56C 0.9800 .
C57 H57A 0.9800 .
C57 H57B 0.9800 .
C57 H57C 0.9800 .
C58 C59 1.524(16) .
C58 C60 1.522(16) .
C58 H58 1.0000 .
C59 H59A 0.9800 .
C59 H59B 0.9800 .
C59 H59C 0.9800 .
C60 H60A 0.9800 .
C60 H60B 0.9800 .
C60 H60C 0.9800 .
C61 C61 1.47(3) 3_567
C61 C62 1.476(18) .
C61 H61A 0.9900 .
C61 H61B 0.9900 .
C62 C63 1.512(19) .
C62 H62A 0.9900 .
C62 H62B 0.9900 .
C63 H63A 0.9800 .
C63 H63B 0.9800 .
C63 H63C 0.9800 .
